data_4329837
loop_
_publ_author_name
'Christian Hering'
'Mathias Lehmann'
'Axel Schulz'
'Alexander Villinger'

_publ_contact_author_address
;
Universit\"at Rostock
Institut f\"ur Chemie
Abteilung f\"ur Anorganische Chemie
Albert-Einstein-Strasse 3a 
18059 Rostock
Bundesrepublik Deutschland
;
_publ_contact_author_email
;
axel.schulz@uni-rostock.de, alexander.villinger@uni-rostock.de'
;
_publ_contact_author_fax '+49 (0)381/498-6382'
_publ_contact_author_name 'Axel Schulz'
_publ_contact_author_phone '+49 (0)381/498-6400 or 6403'
_publ_section_title
;
 Chlorine/Methyl Exchange Reactions in Silylated Aminostibanes: A New
 Route To Stibinostibonium Cations
;
_journal_name_full 'Inorganic Chemistry'
_journal_page_first 8212
_journal_page_last 8224
_journal_paper_doi 10.1021/ic300770b
_journal_volume 51
_journal_year 2012
_chemical_formula_moiety 'C29 H34 F6 N O6 S2 Sb Si'
_chemical_formula_sum 'C29 H34 F6 N O6 S2 Sb Si'
_chemical_formula_weight 820.53
_chemical_name_systematic
;
 ?
;
_space_group_IT_number 14
_symmetry_cell_setting monoclinic
_symmetry_Int_Tables_number 14
_symmetry_space_group_name_Hall '-P 2yn'
_symmetry_space_group_name_H-M 'P 1 21/n 1'
_atom_sites_solution_hydrogens geom
_atom_sites_solution_primary direct
_atom_sites_solution_secondary difmap
_audit_author_name 'Villinger, A.'
_audit_creation_method SHELXL-97
_cell_angle_alpha 90.00
_cell_angle_beta 96.109(2)
_cell_angle_gamma 90.00
_cell_formula_units_Z 4
_cell_length_a 12.7326(4)
_cell_length_b 17.7845(6)
_cell_length_c 15.0869(5)
_cell_measurement_reflns_used 8925
_cell_measurement_temperature 173(2)
_cell_measurement_theta_max 51.897
_cell_measurement_theta_min 4.425
_cell_volume 3396.92(19)
_computing_cell_refinement 'Bruker Apex v2.0-2'
_computing_data_collection 'Bruker Apex v2.0-2'
_computing_data_reduction 'Bruker SAINT'
_computing_molecular_graphics 'ORTEP-3 (Farrugia, 1997)'
_computing_publication_material SHELXL-97
_computing_structure_refinement 'SHELXL-97 (Sheldrick, 1997)'
_computing_structure_solution 'SHELXS-97 (Sheldrick, 1997)'
_diffrn_ambient_temperature 173(2)
_diffrn_measured_fraction_theta_full 0.996
_diffrn_measured_fraction_theta_max 0.996
_diffrn_measurement_device_type 'Bruker Apex Kappa II-CCD-diffractometer'
_diffrn_measurement_method 'phi and psi scans'
_diffrn_radiation_monochromator graphite
_diffrn_radiation_source 'sealed tube'
_diffrn_radiation_type MoK\a
_diffrn_radiation_wavelength 0.71073
_diffrn_reflns_av_R_equivalents 0.0479
_diffrn_reflns_av_sigmaI/netI 0.0504
_diffrn_reflns_limit_h_max 16
_diffrn_reflns_limit_h_min -16
_diffrn_reflns_limit_k_max 22
_diffrn_reflns_limit_k_min -23
_diffrn_reflns_limit_l_max 19
_diffrn_reflns_limit_l_min -19
_diffrn_reflns_number 38178
_diffrn_reflns_theta_full 28.00
_diffrn_reflns_theta_max 28.00
_diffrn_reflns_theta_min 2.66
_exptl_absorpt_coefficient_mu 1.045
_exptl_absorpt_correction_T_max 0.8183
_exptl_absorpt_correction_T_min 0.7243
_exptl_absorpt_correction_type multi-scan
_exptl_absorpt_process_details '(SADABS; Sheldrick, 2004)'
_exptl_crystal_colour colourless
_exptl_crystal_density_diffrn 1.604
_exptl_crystal_description block
_exptl_crystal_F_000 1656
_exptl_crystal_size_max 0.33
_exptl_crystal_size_mid 0.24
_exptl_crystal_size_min 0.20
_refine_diff_density_max 0.652
_refine_diff_density_min -0.471
_refine_diff_density_rms 0.078
_refine_ls_extinction_method none
_refine_ls_goodness_of_fit_ref 1.086
_refine_ls_hydrogen_treatment constr
_refine_ls_matrix_type full
_refine_ls_number_parameters 584
_refine_ls_number_reflns 8164
_refine_ls_number_restraints 5
_refine_ls_restrained_S_all 1.087
_refine_ls_R_factor_all 0.0992
_refine_ls_R_factor_gt 0.0496
_refine_ls_shift/su_max 0.001
_refine_ls_shift/su_mean 0.000
_refine_ls_structure_factor_coef Fsqd
_refine_ls_weighting_details 'calc w=1/[\s^2^(Fo^2^)+(0.0506P)^2^+3.4290P] where P=(Fo^2^+2Fc^2^)/3'
_refine_ls_weighting_scheme calc
_refine_ls_wR_factor_gt 0.1196
_refine_ls_wR_factor_ref 0.1308
_reflns_number_gt 5176
_reflns_number_total 8164
_reflns_threshold_expression >2\s(I)
_cod_data_source_file ic300770b_si_001_09.cif
_cod_data_source_block av_ml131_ternsime2otf_sbmeotf
_cod_original_sg_symbol_H-M 'P 21/n'
_cod_database_code 4329837

loop_
_symmetry_equiv_pos_as_xyz
'x, y, z'
'-x+1/2, y+1/2, -z+1/2'
'-x, -y, -z'
'x-1/2, -y-1/2, z-1/2'

loop_
_atom_site_label
_atom_site_type_symbol
_atom_site_fract_x
_atom_site_fract_y
_atom_site_fract_z
_atom_site_U_iso_or_equiv
_atom_site_adp_type
_atom_site_occupancy
_atom_site_symmetry_multiplicity
_atom_site_calc_flag
_atom_site_refinement_flags
_atom_site_disorder_assembly
_atom_site_disorder_group
S1A S 0.1743(3) 0.09936(15) 0.5507(2) 0.0447(6) Uani 0.7444(14) 1 d P A 1
O1A O 0.1873(10) 0.1202(7) 0.4606(6) 0.0545(16) Uani 0.7444(14) 1 d PD A 1
O2A O 0.2147(6) 0.1508(4) 0.6179(5) 0.0739(17) Uani 0.7444(14) 1 d P A 1
O3A O 0.0812(9) 0.0645(8) 0.5587(9) 0.0686(19) Uani 0.7444(14) 1 d P A 1
C28A C 0.2719(10) 0.0211(6) 0.5673(6) 0.073(4) Uani 0.7444(14) 1 d P A 1
F1A F 0.2449(5) -0.0330(3) 0.5036(4) 0.0813(14) Uani 0.7444(14) 1 d P A 1
F2A F 0.2692(5) -0.0101(4) 0.6455(4) 0.114(2) Uani 0.7444(14) 1 d P A 1
F3A F 0.3647(4) 0.0452(4) 0.5582(3) 0.0781(16) Uani 0.7444(14) 1 d P A 1
Sb1A Sb 0.09868(9) 0.08573(7) 0.33569(8) 0.0383(2) Uani 0.7444(14) 1 d PD A 1
Si1A Si 0.2168(3) 0.2529(4) 0.3014(4) 0.0427(10) Uani 0.7444(14) 1 d PD A 1
C25A C -0.0353(5) 0.1449(4) 0.3692(5) 0.0434(15) Uani 0.7444(14) 1 d PD A 1
H25A H -0.0826 0.1102 0.3961 0.065 Uiso 0.7444(14) 1 calc PR A 1
H25B H -0.0725 0.1671 0.3152 0.065 Uiso 0.7444(14) 1 calc PR A 1
H25C H -0.0130 0.1849 0.4118 0.065 Uiso 0.7444(14) 1 calc PR A 1
C26A C 0.3095(10) 0.2698(5) 0.4030(7) 0.053(2) Uani 0.7444(14) 1 d PD A 1
H26A H 0.3812 0.2558 0.3914 0.079 Uiso 0.7444(14) 1 calc PR A 1
H26B H 0.2882 0.2394 0.4523 0.079 Uiso 0.7444(14) 1 calc PR A 1
H26C H 0.3080 0.3231 0.4191 0.079 Uiso 0.7444(14) 1 calc PR A 1
C27A C 0.2430(5) 0.3168(3) 0.2108(4) 0.0508(14) Uani 0.7444(14) 1 d PD A 1
H27A H 0.2480 0.2878 0.1562 0.076 Uiso 0.7444(14) 1 calc PR A 1
H27B H 0.3096 0.3434 0.2272 0.076 Uiso 0.7444(14) 1 calc PR A 1
H27C H 0.1853 0.3533 0.2007 0.076 Uiso 0.7444(14) 1 calc PR A 1
S2A S 0.0583(3) 0.3549(2) 0.3702(3) 0.0824(11) Uani 0.7444(14) 1 d P A 1
O4A O 0.0978(7) 0.2805(6) 0.3372(8) 0.051(3) Uani 0.7444(14) 1 d PD A 1
O5A O 0.0183(9) 0.3440(8) 0.4526(7) 0.144(5) Uani 0.7444(14) 1 d P A 1
O6A O 0.1265(8) 0.4139(4) 0.3534(6) 0.108(3) Uani 0.7444(14) 1 d P A 1
C29A C -0.0617(12) 0.3664(7) 0.2912(11) 0.092(3) Uani 0.7444(14) 1 d P A 1
F5A F -0.1089(10) 0.4294(6) 0.3206(7) 0.213(5) Uani 0.7444(14) 1 d P A 1
F6A F -0.1192(5) 0.3126(5) 0.2851(7) 0.145(3) Uani 0.7444(14) 1 d P A 1
F4A F -0.0308(10) 0.3812(7) 0.2151(8) 0.115(3) Uani 0.7444(14) 1 d P A 1
S1B S 0.1728(16) 0.0883(12) 0.5574(11) 0.151(8) Uani 0.2556(14) 1 d P A 2
C28B C 0.281(3) 0.0589(14) 0.5805(19) 0.073(4) Uani 0.2556(14) 1 d P A 2
F3B F 0.3825(17) 0.0895(10) 0.5666(16) 0.107(8) Uani 0.2556(14) 1 d P A 2
F2B F 0.2979(18) 0.0411(10) 0.6704(12) 0.121(8) Uani 0.2556(14) 1 d P A 2
F1B F 0.285(3) -0.0125(11) 0.5410(16) 0.116(10) Uani 0.2556(14) 1 d P A 2
O1B O 0.187(3) 0.1214(19) 0.4540(18) 0.051(3) Uani 0.2556(14) 1 d PD A 2
O2B O 0.192(2) 0.1759(15) 0.5971(16) 0.0739(17) Uani 0.2556(14) 1 d P A 2
O3B O 0.062(4) 0.053(3) 0.571(3) 0.0686(19) Uani 0.2556(14) 1 d P A 2
Sb1B Sb 0.2526(3) 0.2534(3) 0.2939(3) 0.0503(8) Uani 0.2556(14) 1 d PD A 2
Si1B Si 0.1281(10) 0.0918(7) 0.3479(10) 0.043(3) Uani 0.2556(14) 1 d PD A 2
C25B C 0.337(2) 0.2518(17) 0.4219(14) 0.049(7) Uani 0.2556(14) 1 d PD A 2
H25D H 0.3713 0.3006 0.4340 0.073 Uiso 0.2556(14) 1 calc PR A 2
H25E H 0.3904 0.2121 0.4246 0.073 Uiso 0.2556(14) 1 calc PR A 2
H25F H 0.2880 0.2421 0.4665 0.073 Uiso 0.2556(14) 1 calc PR A 2
C27B C 0.1377(14) -0.0074(7) 0.3405(11) 0.051(4) Uani 0.2556(14) 1 d PD A 2
H27D H 0.0993 -0.0306 0.3864 0.076 Uiso 0.2556(14) 1 calc PR A 2
H27E H 0.2121 -0.0223 0.3497 0.076 Uiso 0.2556(14) 1 calc PR A 2
H27F H 0.1069 -0.0240 0.2815 0.076 Uiso 0.2556(14) 1 calc PR A 2
C26B C -0.0064(17) 0.1270(14) 0.3631(18) 0.053(2) Uani 0.2556(14) 1 d PD A 2
H26D H -0.0060 0.1821 0.3639 0.079 Uiso 0.2556(14) 1 calc PR A 2
H26E H -0.0275 0.1081 0.4196 0.079 Uiso 0.2556(14) 1 calc PR A 2
H26F H -0.0567 0.1093 0.3138 0.079 Uiso 0.2556(14) 1 calc PR A 2
S2B S 0.1045(6) 0.3583(8) 0.3887(9) 0.070(3) Uani 0.2556(14) 1 d P A 2
O4B O 0.105(2) 0.287(2) 0.340(3) 0.089(13) Uani 0.2556(14) 1 d PD A 2
O5B O 0.086(2) 0.353(2) 0.4752(19) 0.109(9) Uani 0.2556(14) 1 d P A 2
O6B O 0.1880(11) 0.4077(13) 0.368(2) 0.103(9) Uani 0.2556(14) 1 d P A 2
C29B C -0.016(2) 0.3903(15) 0.319(2) 0.058(7) Uani 0.2556(14) 1 d P A 2
F4B F 0.008(3) 0.399(2) 0.240(4) 0.17(2) Uani 0.2556(14) 1 d P A 2
F5B F -0.0314(14) 0.4570(12) 0.341(3) 0.219(18) Uani 0.2556(14) 1 d P A 2
F6B F -0.0938(17) 0.3391(15) 0.3562(17) 0.126(7) Uani 0.2556(14) 1 d P A 2
N1 N 0.1880(3) 0.15852(18) 0.2730(2) 0.0409(8) Uani 1 1 d . . .
C1 C 0.2191(3) 0.1264(2) 0.1921(2) 0.0407(9) Uani 1 1 d . A .
C2 C 0.3252(3) 0.1269(2) 0.1740(3) 0.0442(9) Uani 1 1 d . . .
C3 C 0.3520(4) 0.0956(2) 0.0940(3) 0.0519(11) Uani 1 1 d . A .
H3 H 0.4232 0.0975 0.0805 0.062 Uiso 1 1 calc R . .
C4 C 0.2764(4) 0.0622(3) 0.0349(3) 0.0569(12) Uani 1 1 d . . .
H4 H 0.2953 0.0410 -0.0190 0.068 Uiso 1 1 calc R A .
C5 C 0.1731(4) 0.0598(2) 0.0541(3) 0.0543(11) Uani 1 1 d . A .
H5 H 0.1218 0.0356 0.0133 0.065 Uiso 1 1 calc R . .
C6 C 0.1415(3) 0.0914(2) 0.1310(3) 0.0437(9) Uani 1 1 d . . .
C7 C 0.4140(3) 0.1587(2) 0.2347(3) 0.0429(9) Uani 1 1 d . A .
C8 C 0.4491(3) 0.1205(2) 0.3139(3) 0.0492(10) Uani 1 1 d . . .
C9 C 0.5355(3) 0.1485(3) 0.3684(3) 0.0598(13) Uani 1 1 d . A .
H9 H 0.5578 0.1233 0.4227 0.072 Uiso 1 1 calc R . .
C10 C 0.5890(4) 0.2110(3) 0.3461(4) 0.0638(14) Uani 1 1 d . . .
C11 C 0.5582(4) 0.2468(3) 0.2685(4) 0.0613(13) Uani 1 1 d . A .
H11 H 0.5963 0.2898 0.2525 0.074 Uiso 1 1 calc R . .
C12 C 0.4717(4) 0.2219(3) 0.2114(3) 0.0555(11) Uani 1 1 d . . .
C13 C 0.0272(3) 0.0910(2) 0.1428(2) 0.0366(8) Uani 1 1 d . A .
C14 C -0.0337(4) 0.1571(2) 0.1286(3) 0.0447(10) Uani 1 1 d . . .
C15 C -0.1400(3) 0.1559(2) 0.1359(3) 0.0452(10) Uani 1 1 d . A .
H15 H -0.1792 0.2012 0.1266 0.054 Uiso 1 1 calc R . .
C16 C -0.1919(3) 0.0914(2) 0.1562(3) 0.0437(9) Uani 1 1 d . . .
C17 C -0.1331(4) 0.0260(2) 0.1681(3) 0.0512(11) Uani 1 1 d . A .
H17 H -0.1676 -0.0191 0.1822 0.061 Uiso 1 1 calc R . .
C18 C -0.0258(3) 0.0242(2) 0.1600(3) 0.0468(10) Uani 1 1 d . . .
C19 C 0.3968(4) 0.0483(3) 0.3392(3) 0.0642(13) Uani 1 1 d . A .
H19A H 0.3387 0.0601 0.3746 0.096 Uiso 1 1 calc R . .
H19B H 0.4488 0.0167 0.3744 0.096 Uiso 1 1 calc R . .
H19C H 0.3691 0.0214 0.2851 0.096 Uiso 1 1 calc R . .
C20 C 0.6857(4) 0.2385(4) 0.4068(5) 0.099(2) Uani 1 1 d . A .
H20A H 0.6777 0.2250 0.4687 0.148 Uiso 1 1 calc R . .
H20B H 0.6917 0.2932 0.4017 0.148 Uiso 1 1 calc R . .
H20C H 0.7496 0.2147 0.3888 0.148 Uiso 1 1 calc R . .
C21 C 0.4492(5) 0.2594(3) 0.1218(4) 0.0690(14) Uani 1 1 d . A .
H21A H 0.4641 0.3134 0.1278 0.104 Uiso 1 1 calc R . .
H21B H 0.3748 0.2520 0.0995 0.104 Uiso 1 1 calc R . .
H21C H 0.4941 0.2373 0.0798 0.104 Uiso 1 1 calc R . .
C22 C 0.0174(4) 0.2293(3) 0.1014(4) 0.0676(14) Uani 1 1 d . A .
H22A H -0.0358 0.2692 0.0937 0.101 Uiso 1 1 calc R . .
H22B H 0.0477 0.2214 0.0450 0.101 Uiso 1 1 calc R . .
H22C H 0.0735 0.2440 0.1477 0.101 Uiso 1 1 calc R . .
C23 C -0.3098(4) 0.0927(3) 0.1625(3) 0.0634(13) Uani 1 1 d . A .
H23A H -0.3475 0.0930 0.1024 0.095 Uiso 1 1 calc R . .
H23B H -0.3281 0.1380 0.1945 0.095 Uiso 1 1 calc R . .
H23C H -0.3301 0.0480 0.1946 0.095 Uiso 1 1 calc R . .
C24 C 0.0304(4) -0.0511(3) 0.1658(4) 0.0745(15) Uani 1 1 d . A .
H24A H 0.0149 -0.0782 0.1093 0.112 Uiso 1 1 calc R . .
H24B H 0.0059 -0.0809 0.2142 0.112 Uiso 1 1 calc R . .
H24C H 0.1068 -0.0430 0.1775 0.112 Uiso 1 1 calc R . .

loop_
_atom_site_aniso_label
_atom_site_aniso_U_11
_atom_site_aniso_U_22
_atom_site_aniso_U_33
_atom_site_aniso_U_23
_atom_site_aniso_U_13
_atom_site_aniso_U_12
S1A 0.0452(15) 0.0560(11) 0.0323(14) -0.0048(7) 0.0011(10) 0.0035(9)
O1A 0.067(3) 0.058(3) 0.035(3) 0.000(2) -0.014(3) -0.013(2)
O2A 0.078(4) 0.096(6) 0.044(4) -0.025(3) -0.010(3) 0.023(3)
O3A 0.051(6) 0.093(6) 0.066(5) 0.022(3) 0.027(3) -0.008(4)
C28A 0.115(8) 0.053(8) 0.052(5) 0.013(6) 0.021(5) 0.037(9)
F1A 0.115(4) 0.053(3) 0.076(4) 0.003(2) 0.006(3) 0.022(3)
F2A 0.128(5) 0.151(6) 0.065(3) 0.060(4) 0.026(3) 0.063(4)
F3A 0.050(3) 0.120(6) 0.064(3) 0.007(4) 0.005(2) 0.018(3)
Sb1A 0.0425(6) 0.0377(3) 0.0348(2) 0.00121(19) 0.0048(3) 0.0019(3)
Si1A 0.054(2) 0.0317(11) 0.0410(17) -0.0042(10) -0.0030(18) -0.0013(18)
C25A 0.037(3) 0.048(4) 0.047(3) 0.002(3) 0.012(3) 0.007(3)
C26A 0.072(6) 0.037(5) 0.048(4) -0.006(3) -0.002(4) -0.001(4)
C27A 0.062(4) 0.041(3) 0.050(3) 0.001(2) 0.010(3) -0.005(3)
S2A 0.133(3) 0.0494(15) 0.0705(19) -0.0015(12) 0.038(2) 0.037(2)
O4A 0.065(5) 0.029(4) 0.063(6) 0.004(3) 0.029(4) 0.017(4)
O5A 0.209(12) 0.162(9) 0.073(7) 0.017(6) 0.070(8) 0.109(10)
O6A 0.166(8) 0.025(3) 0.137(6) -0.006(3) 0.028(7) -0.008(5)
C29A 0.102(11) 0.051(7) 0.126(13) 0.018(7) 0.020(9) 0.017(7)
F5A 0.252(11) 0.170(9) 0.226(10) 0.028(7) 0.072(9) 0.172(9)
F6A 0.070(4) 0.172(8) 0.196(9) 0.079(6) 0.030(5) 0.050(5)
F4A 0.136(9) 0.094(6) 0.117(6) 0.027(5) 0.030(7) 0.020(6)
S1B 0.121(12) 0.29(2) 0.046(6) 0.056(8) 0.026(6) 0.106(11)
C28B 0.115(8) 0.053(8) 0.052(5) 0.013(6) 0.021(5) 0.037(9)
F3B 0.086(12) 0.094(14) 0.135(16) 0.021(12) -0.023(10) -0.022(11)
F2B 0.172(17) 0.091(12) 0.087(12) 0.034(9) -0.041(11) -0.033(12)
F1B 0.18(2) 0.053(13) 0.098(18) 0.001(10) -0.076(15) 0.010(13)
O1B 0.065(5) 0.029(4) 0.063(6) 0.004(3) 0.029(4) 0.017(4)
O2B 0.078(4) 0.096(6) 0.044(4) -0.025(3) -0.010(3) 0.023(3)
O3B 0.051(6) 0.093(6) 0.066(5) 0.022(3) 0.027(3) -0.008(4)
Sb1B 0.068(2) 0.0335(8) 0.0510(10) -0.0056(6) 0.0126(15) -0.0098(15)
Si1B 0.037(6) 0.029(4) 0.066(7) 0.030(4) 0.016(5) 0.008(4)
C25B 0.07(2) 0.034(13) 0.048(14) 0.004(9) 0.032(13) 0.000(11)
C27B 0.063(11) 0.029(8) 0.055(10) 0.006(6) -0.016(8) -0.015(7)
C26B 0.072(6) 0.037(5) 0.048(4) -0.006(3) -0.002(4) -0.001(4)
S2B 0.049(4) 0.068(5) 0.093(7) -0.033(4) 0.010(4) 0.007(4)
O4B 0.12(2) 0.064(17) 0.10(2) -0.033(13) 0.059(18) -0.050(14)
O5B 0.14(2) 0.122(17) 0.062(14) -0.016(11) 0.015(15) 0.07(2)
O6B 0.030(8) 0.057(11) 0.22(3) -0.031(12) -0.009(11) -0.002(8)
C29B 0.049(14) 0.027(12) 0.10(2) -0.008(12) 0.007(14) -0.015(9)
F4B 0.12(2) 0.083(19) 0.30(6) 0.08(2) -0.03(3) -0.009(14)
F5B 0.067(11) 0.076(12) 0.50(5) -0.088(19) -0.005(19) 0.048(10)
F6B 0.092(13) 0.135(17) 0.150(19) -0.026(17) 0.011(14) -0.003(11)
N1 0.0435(19) 0.0443(18) 0.0357(17) -0.0097(13) 0.0081(15) -0.0040(15)
C1 0.050(2) 0.038(2) 0.034(2) -0.0036(15) 0.0079(17) 0.0023(18)
C2 0.050(2) 0.042(2) 0.041(2) -0.0053(17) 0.0095(19) -0.0047(18)
C3 0.055(3) 0.056(3) 0.047(2) -0.0034(19) 0.015(2) 0.000(2)
C4 0.071(3) 0.058(3) 0.044(2) -0.014(2) 0.015(2) 0.003(2)
C5 0.067(3) 0.053(3) 0.043(2) -0.0151(19) 0.006(2) -0.004(2)
C6 0.049(2) 0.048(2) 0.034(2) -0.0048(17) 0.0037(17) 0.0031(19)
C7 0.041(2) 0.043(2) 0.046(2) -0.0044(17) 0.0120(18) 0.0080(18)
C8 0.044(2) 0.050(2) 0.055(3) -0.010(2) 0.014(2) 0.008(2)
C9 0.043(3) 0.077(3) 0.058(3) -0.017(2) 0.001(2) 0.017(2)
C10 0.040(3) 0.075(4) 0.078(4) -0.029(3) 0.016(2) -0.002(2)
C11 0.055(3) 0.051(3) 0.082(4) -0.019(2) 0.025(3) -0.009(2)
C12 0.055(3) 0.047(3) 0.068(3) -0.007(2) 0.025(2) 0.000(2)
C13 0.038(2) 0.035(2) 0.0354(19) -0.0030(15) 0.0000(16) 0.0027(17)
C14 0.062(3) 0.038(2) 0.033(2) -0.0008(15) 0.0027(19) 0.0012(19)
C15 0.055(3) 0.041(2) 0.039(2) -0.0013(16) 0.0003(19) 0.0112(19)
C16 0.049(2) 0.048(2) 0.034(2) -0.0065(17) 0.0039(17) 0.0031(19)
C17 0.061(3) 0.039(2) 0.054(3) -0.0045(18) 0.010(2) -0.006(2)
C18 0.054(3) 0.033(2) 0.052(2) -0.0031(17) 0.001(2) 0.0014(18)
C19 0.074(3) 0.064(3) 0.055(3) 0.007(2) 0.007(2) 0.001(3)
C20 0.047(3) 0.129(6) 0.118(5) -0.059(4) 0.003(3) -0.003(3)
C21 0.086(4) 0.048(3) 0.078(4) 0.001(2) 0.031(3) -0.008(3)
C22 0.068(3) 0.051(3) 0.083(4) 0.015(2) 0.011(3) -0.004(2)
C23 0.058(3) 0.069(3) 0.067(3) -0.005(2) 0.023(2) 0.001(2)
C24 0.075(4) 0.041(3) 0.105(4) 0.006(3) 0.002(3) 0.012(2)

loop_
_atom_type_symbol
_atom_type_description
_atom_type_scat_dispersion_real
_atom_type_scat_dispersion_imag
_atom_type_scat_source
C C 0.0033 0.0016 'International Tables Vol C Tables 4.2.6.8 and 6.1.1.4'
H H 0.0000 0.0000 'International Tables Vol C Tables 4.2.6.8 and 6.1.1.4'
N N 0.0061 0.0033 'International Tables Vol C Tables 4.2.6.8 and 6.1.1.4'
O O 0.0106 0.0060 'International Tables Vol C Tables 4.2.6.8 and 6.1.1.4'
F F 0.0171 0.0103 'International Tables Vol C Tables 4.2.6.8 and 6.1.1.4'
Si Si 0.0817 0.0704 'International Tables Vol C Tables 4.2.6.8 and 6.1.1.4'
S S 0.1246 0.1234 'International Tables Vol C Tables 4.2.6.8 and 6.1.1.4'
Sb Sb -0.5866 1.5461 'International Tables Vol C Tables 4.2.6.8 and 6.1.1.4'

loop_
_geom_angle_atom_site_label_1
_geom_angle_atom_site_label_2
_geom_angle_atom_site_label_3
_geom_angle
O3A S1A O2A 119.0(8)
O3A S1A O1A 113.1(8)
O2A S1A O1A 116.1(6)
O3A S1A C28A 103.0(8)
O2A S1A C28A 101.5(5)
O1A S1A C28A 100.2(6)
S1A O1A Sb1A 130.1(9)
F3A C28A F2A 110.6(10)
F3A C28A F1A 109.0(7)
F2A C28A F1A 107.7(10)
F3A C28A S1A 110.3(8)
F2A C28A S1A 110.9(6)
F1A C28A S1A 108.3(7)
N1 Sb1A C25A 107.6(2)
N1 Sb1A O1A 87.6(4)
C25A Sb1A O1A 90.6(4)
O4A Si1A N1 100.3(5)
O4A Si1A C27A 106.9(5)
N1 Si1A C27A 117.3(4)
O4A Si1A C26A 101.3(7)
N1 Si1A C26A 116.9(5)
C27A Si1A C26A 111.4(5)
O6A S2A O5A 123.5(8)
O6A S2A O4A 111.1(6)
O5A S2A O4A 109.5(7)
O6A S2A C29A 106.6(6)
O5A S2A C29A 103.5(7)
O4A S2A C29A 99.5(6)
S2A O4A Si1A 132.9(8)
F6A C29A F4A 109.8(17)
F6A C29A F5A 113.1(13)
F4A C29A F5A 108.0(11)
F6A C29A S2A 114.6(9)
F4A C29A S2A 106.8(11)
F5A C29A S2A 104.1(12)
C28B S1B O3B 131(3)
C28B S1B O2B 98.5(19)
O3B S1B O2B 115(3)
C28B S1B O1B 98.9(19)
O3B S1B O1B 116(2)
O2B S1B O1B 88.9(16)
F2B C28B F1B 101(2)
F2B C28B F3B 100(3)
F1B C28B F3B 102(3)
F2B C28B S1B 111(2)
F1B C28B S1B 107(3)
F3B C28B S1B 131(2)
S1B O1B Si1B 131(3)
N1 Sb1B C25B 108.1(9)
N1 Sb1B O4B 85.4(12)
C25B Sb1B O4B 94.8(16)
C27B Si1B O1B 109.1(14)
C27B Si1B N1 124.2(10)
O1B Si1B N1 101.5(15)
C27B Si1B C26B 114.4(12)
O1B Si1B C26B 95.3(15)
N1 Si1B C26B 107.6(11)
Sb1B C25B H25D 109.5
Sb1B C25B H25E 109.5
H25D C25B H25E 109.5
Sb1B C25B H25F 109.5
H25D C25B H25F 109.5
H25E C25B H25F 109.5
Si1B C27B H27D 109.5
Si1B C27B H27E 109.5
H27D C27B H27E 109.5
Si1B C27B H27F 109.5
H27D C27B H27F 109.5
H27E C27B H27F 109.5
Si1B C26B H26D 109.5
Si1B C26B H26E 109.5
H26D C26B H26E 109.5
Si1B C26B H26F 109.5
H26D C26B H26F 109.5
H26E C26B H26F 109.5
O5B S2B O6B 117(2)
O5B S2B O4B 116(2)
O6B S2B O4B 112.4(17)
O5B S2B C29B 110.7(16)
O6B S2B C29B 106.0(16)
O4B S2B C29B 91.7(18)
S2B O4B Sb1B 117(2)
F5B C29B F4B 102(4)
F5B C29B F6B 110(3)
F4B C29B F6B 131(3)
F5B C29B S2B 106(2)
F4B C29B S2B 108(3)
F6B C29B S2B 98.1(19)
C1 N1 Si1A 121.0(3)
C1 N1 Si1B 115.4(5)
Si1A N1 Si1B 123.3(5)
C1 N1 Sb1B 110.0(3)
Si1A N1 Sb1B 14.6(2)
Si1B N1 Sb1B 132.0(5)
C1 N1 Sb1A 111.2(2)
Si1A N1 Sb1A 127.5(2)
Si1B N1 Sb1A 11.2(4)
Sb1B N1 Sb1A 138.6(2)
C2 C1 C6 119.6(3)
C2 C1 N1 121.2(3)
C6 C1 N1 119.2(3)
C3 C2 C1 119.4(4)
C3 C2 C7 116.2(4)
C1 C2 C7 124.4(3)
C4 C3 C2 120.8(4)
C4 C3 H3 119.6
C2 C3 H3 119.6
C3 C4 C5 119.7(4)
C3 C4 H4 120.1
C5 C4 H4 120.1
C4 C5 C6 122.1(4)
C4 C5 H5 119.0
C6 C5 H5 119.0
C5 C6 C1 118.5(4)
C5 C6 C13 118.2(4)
C1 C6 C13 123.2(3)
C8 C7 C12 118.2(4)
C8 C7 C2 119.4(4)
C12 C7 C2 122.1(4)
C9 C8 C7 119.3(4)
C9 C8 C19 119.6(4)
C7 C8 C19 121.1(4)
C10 C9 C8 121.9(5)
C10 C9 H9 119.0
C8 C9 H9 119.0
C11 C10 C9 119.4(5)
C11 C10 C20 120.4(5)
C9 C10 C20 120.1(6)
C10 C11 C12 121.5(5)
C10 C11 H11 119.3
C12 C11 H11 119.3
C11 C12 C7 119.8(5)
C11 C12 C21 118.4(4)
C7 C12 C21 121.6(4)
C18 C13 C14 117.8(4)
C18 C13 C6 121.5(3)
C14 C13 C6 120.5(3)
C15 C14 C13 120.4(4)
C15 C14 C22 119.4(4)
C13 C14 C22 120.1(4)
C14 C15 C16 122.2(4)
C14 C15 H15 118.9
C16 C15 H15 118.9
C15 C16 C17 117.6(4)
C15 C16 C23 120.3(4)
C17 C16 C23 122.1(4)
C16 C17 C18 122.3(4)
C16 C17 H17 118.8
C18 C17 H17 118.8
C17 C18 C13 119.6(4)
C17 C18 C24 118.7(4)
C13 C18 C24 121.6(4)
C8 C19 H19A 109.5
C8 C19 H19B 109.5
H19A C19 H19B 109.5
C8 C19 H19C 109.5
H19A C19 H19C 109.5
H19B C19 H19C 109.5
C10 C20 H20A 109.5
C10 C20 H20B 109.5
H20A C20 H20B 109.5
C10 C20 H20C 109.5
H20A C20 H20C 109.5
H20B C20 H20C 109.5
C12 C21 H21A 109.5
C12 C21 H21B 109.5
H21A C21 H21B 109.5
C12 C21 H21C 109.5
H21A C21 H21C 109.5
H21B C21 H21C 109.5
C14 C22 H22A 109.5
C14 C22 H22B 109.5
H22A C22 H22B 109.5
C14 C22 H22C 109.5
H22A C22 H22C 109.5
H22B C22 H22C 109.5
C16 C23 H23A 109.5
C16 C23 H23B 109.5
H23A C23 H23B 109.5
C16 C23 H23C 109.5
H23A C23 H23C 109.5
H23B C23 H23C 109.5
C18 C24 H24A 109.5
C18 C24 H24B 109.5
H24A C24 H24B 109.5
C18 C24 H24C 109.5
H24A C24 H24C 109.5
H24B C24 H24C 109.5

loop_
_geom_bond_atom_site_label_1
_geom_bond_atom_site_label_2
_geom_bond_distance
S1A O3A 1.355(9)
S1A O2A 1.421(9)
S1A O1A 1.436(13)
S1A C28A 1.864(9)
O1A Sb1A 2.179(6)
C28A F3A 1.277(14)
C28A F2A 1.309(10)
C28A F1A 1.377(12)
Sb1A N1 2.023(3)
Sb1A C25A 2.111(5)
Si1A O4A 1.733(7)
Si1A N1 1.761(7)
Si1A C27A 1.835(8)
Si1A C26A 1.858(10)
C25A H25A 0.9800
C25A H25B 0.9800
C25A H25C 0.9800
C26A H26A 0.9800
C26A H26B 0.9800
C26A H26C 0.9800
C27A H27A 0.9800
C27A H27B 0.9800
C27A H27C 0.9800
S2A O6A 1.402(10)
S2A O5A 1.406(11)
S2A O4A 1.518(10)
S2A C29A 1.846(17)
C29A F6A 1.201(17)
C29A F4A 1.281(18)
C29A F5A 1.368(13)
S1B C28B 1.48(4)
S1B O3B 1.58(4)
S1B O2B 1.68(4)
S1B O1B 1.69(4)
C28B F2B 1.39(3)
C28B F1B 1.41(3)
C28B F3B 1.44(4)
O1B Si1B 1.77(2)
Sb1B N1 1.889(5)
Sb1B C25B 2.107(18)
Sb1B O4B 2.16(2)
Si1B C27B 1.771(15)
Si1B N1 1.858(14)
Si1B C26B 1.861(18)
C25B H25D 0.9800
C25B H25E 0.9800
C25B H25F 0.9800
C27B H27D 0.9800
C27B H27E 0.9800
C27B H27F 0.9800
C26B H26D 0.9800
C26B H26E 0.9800
C26B H26F 0.9800
S2B O5B 1.35(3)
S2B O6B 1.44(3)
S2B O4B 1.47(4)
S2B C29B 1.85(3)
C29B F5B 1.26(3)
C29B F4B 1.27(6)
C29B F6B 1.50(4)
N1 C1 1.441(5)
C1 C2 1.407(6)
C1 C6 1.420(5)
C2 C3 1.404(5)
C2 C7 1.489(6)
C3 C4 1.376(6)
C3 H3 0.9500
C4 C5 1.377(6)
C4 H4 0.9500
C5 C6 1.388(6)
C5 H5 0.9500
C6 C13 1.485(6)
C7 C8 1.405(6)
C7 C12 1.408(6)
C8 C9 1.393(6)
C8 C19 1.515(6)
C9 C10 1.365(7)
C9 H9 0.9500
C10 C11 1.354(7)
C10 C20 1.535(7)
C11 C12 1.396(7)
C11 H11 0.9500
C12 C21 1.507(7)
C13 C18 1.405(5)
C13 C14 1.412(5)
C14 C15 1.369(6)
C14 C22 1.517(6)
C15 C16 1.376(6)
C15 H15 0.9500
C16 C17 1.383(6)
C16 C23 1.514(6)
C17 C18 1.385(6)
C17 H17 0.9500
C18 C24 1.516(6)
C19 H19A 0.9800
C19 H19B 0.9800
C19 H19C 0.9800
C20 H20A 0.9800
C20 H20B 0.9800
C20 H20C 0.9800
C21 H21A 0.9800
C21 H21B 0.9800
C21 H21C 0.9800
C22 H22A 0.9800
C22 H22B 0.9800
C22 H22C 0.9800
C23 H23A 0.9800
C23 H23B 0.9800
C23 H23C 0.9800
C24 H24A 0.9800
C24 H24B 0.9800
C24 H24C 0.9800

loop_
_geom_torsion_atom_site_label_1
_geom_torsion_atom_site_label_2
_geom_torsion_atom_site_label_3
_geom_torsion_atom_site_label_4
_geom_torsion
O3A S1A O1A Sb1A -13.7(13)
O2A S1A O1A Sb1A -156.5(7)
C28A S1A O1A Sb1A 95.2(10)
O3A S1A C28A F3A 177.6(9)
O2A S1A C28A F3A -58.7(7)
O1A S1A C28A F3A 60.8(8)
O3A S1A C28A F2A -59.6(12)
O2A S1A C28A F2A 64.2(11)
O1A S1A C28A F2A -176.3(10)
O3A S1A C28A F1A 58.4(10)
O2A S1A C28A F1A -177.9(7)
O1A S1A C28A F1A -58.4(9)
S1A O1A Sb1A N1 175.9(10)
S1A O1A Sb1A C25A 68.4(10)
O6A S2A O4A Si1A 12.3(12)
O5A S2A O4A Si1A -127.5(10)
C29A S2A O4A Si1A 124.4(10)
N1 Si1A O4A S2A -178.0(9)
C27A Si1A O4A S2A -55.1(11)
C26A Si1A O4A S2A 61.6(11)
O6A S2A C29A F6A 166.3(11)
O5A S2A C29A F6A -62.1(14)
O4A S2A C29A F6A 50.7(13)
O6A S2A C29A F4A 44.4(11)
O5A S2A C29A F4A 176.0(11)
O4A S2A C29A F4A -71.1(11)
O6A S2A C29A F5A -69.7(11)
O5A S2A C29A F5A 61.9(11)
O4A S2A C29A F5A 174.8(10)
O3B S1B C28B F2B -56(4)
O2B S1B C28B F2B 78(2)
O1B S1B C28B F2B 168(2)
O3B S1B C28B F1B 54(4)
O2B S1B C28B F1B -172(2)
O1B S1B C28B F1B -82(3)
O3B S1B C28B F3B 178(3)
O2B S1B C28B F3B -48(3)
O1B S1B C28B F3B 42(3)
C28B S1B O1B Si1B 113(3)
O3B S1B O1B Si1B -31(4)
O2B S1B O1B Si1B -148(2)
S1B O1B Si1B C27B -47(3)
S1B O1B Si1B N1 -180(2)
S1B O1B Si1B C26B 71(3)
O5B S2B O4B Sb1B -115(2)
O6B S2B O4B Sb1B 23(3)
C29B S2B O4B Sb1B 131(2)
N1 Sb1B O4B S2B 167(3)
C25B Sb1B O4B S2B 59(3)
O5B S2B C29B F5B 67(3)
O6B S2B C29B F5B -61(3)
O4B S2B C29B F5B -174(3)
O5B S2B C29B F4B 176(3)
O6B S2B C29B F4B 48(3)
O4B S2B C29B F4B -66(3)
O5B S2B C29B F6B -46(2)
O6B S2B C29B F6B -174.1(17)
O4B S2B C29B F6B 72(2)
O4A Si1A N1 C1 136.6(5)
C27A Si1A N1 C1 21.3(5)
C26A Si1A N1 C1 -115.0(6)
O4A Si1A N1 Si1B -49.3(7)
C27A Si1A N1 Si1B -164.5(5)
C26A Si1A N1 Si1B 59.2(7)
O4A Si1A N1 Sb1B -180.0(16)
C27A Si1A N1 Sb1B 64.7(12)
C26A Si1A N1 Sb1B -71.6(13)
O4A Si1A N1 Sb1A -36.5(6)
C27A Si1A N1 Sb1A -151.7(3)
C26A Si1A N1 Sb1A 72.0(6)
C27B Si1B N1 C1 16.4(11)
O1B Si1B N1 C1 139.3(11)
C26B Si1B N1 C1 -121.3(10)
C27B Si1B N1 Si1A -158.1(9)
O1B Si1B N1 Si1A -35.2(12)
C26B Si1B N1 Si1A 64.2(11)
C27B Si1B N1 Sb1B -143.2(9)
O1B Si1B N1 Sb1B -20.3(13)
C26B Si1B N1 Sb1B 79.1(11)
C27B Si1B N1 Sb1A 86(3)
O1B Si1B N1 Sb1A -151(3)
C26B Si1B N1 Sb1A -51(2)
C25B Sb1B N1 C1 -124.5(9)
O4B Sb1B N1 C1 142.0(13)
C25B Sb1B N1 Si1A 94.3(16)
O4B Sb1B N1 Si1A 0.8(18)
C25B Sb1B N1 Si1B 35.9(11)
O4B Sb1B N1 Si1B -57.6(14)
C25B Sb1B N1 Sb1A 48.9(10)
O4B Sb1B N1 Sb1A -44.6(13)
C25A Sb1A N1 C1 -131.9(3)
O1A Sb1A N1 C1 138.3(4)
C25A Sb1A N1 Si1A 41.7(4)
O1A Sb1A N1 Si1A -48.1(4)
C25A Sb1A N1 Si1B 114(2)
O1A Sb1A N1 Si1B 24(2)
C25A Sb1A N1 Sb1B 54.8(4)
O1A Sb1A N1 Sb1B -35.1(5)
Si1A N1 C1 C2 56.4(5)
Si1B N1 C1 C2 -118.2(5)
Sb1B N1 C1 C2 45.8(5)
Sb1A N1 C1 C2 -129.5(3)
Si1A N1 C1 C6 -125.7(4)
Si1B N1 C1 C6 59.7(6)
Sb1B N1 C1 C6 -136.3(3)
Sb1A N1 C1 C6 48.4(4)
C6 C1 C2 C3 2.7(6)
N1 C1 C2 C3 -179.4(4)
C6 C1 C2 C7 -177.1(4)
N1 C1 C2 C7 0.8(6)
C1 C2 C3 C4 -2.3(6)
C7 C2 C3 C4 177.5(4)
C2 C3 C4 C5 0.3(7)
C3 C4 C5 C6 1.3(7)
C4 C5 C6 C1 -0.9(7)
C4 C5 C6 C13 175.5(4)
C2 C1 C6 C5 -1.1(6)
N1 C1 C6 C5 -179.1(4)
C2 C1 C6 C13 -177.3(4)
N1 C1 C6 C13 4.8(6)
C3 C2 C7 C8 -107.7(4)
C1 C2 C7 C8 72.1(5)
C3 C2 C7 C12 65.6(5)
C1 C2 C7 C12 -114.6(5)
C12 C7 C8 C9 3.3(6)
C2 C7 C8 C9 176.9(4)
C12 C7 C8 C19 -174.6(4)
C2 C7 C8 C19 -1.1(6)
C7 C8 C9 C10 -1.7(6)
C19 C8 C9 C10 176.3(4)
C8 C9 C10 C11 -0.6(7)
C8 C9 C10 C20 -178.2(4)
C9 C10 C11 C12 1.1(7)
C20 C10 C11 C12 178.8(4)
C10 C11 C12 C7 0.6(7)
C10 C11 C12 C21 -173.5(4)
C8 C7 C12 C11 -2.8(6)
C2 C7 C12 C11 -176.2(4)
C8 C7 C12 C21 171.1(4)
C2 C7 C12 C21 -2.2(6)
C5 C6 C13 C18 70.8(5)
C1 C6 C13 C18 -113.0(5)
C5 C6 C13 C14 -103.3(5)
C1 C6 C13 C14 72.9(5)
C18 C13 C14 C15 3.0(6)
C6 C13 C14 C15 177.3(3)
C18 C13 C14 C22 -174.4(4)
C6 C13 C14 C22 -0.1(6)
C13 C14 C15 C16 -0.5(6)
C22 C14 C15 C16 176.8(4)
C14 C15 C16 C17 -0.9(6)
C14 C15 C16 C23 -179.3(4)
C15 C16 C17 C18 -0.1(6)
C23 C16 C17 C18 178.2(4)
C16 C17 C18 C13 2.6(6)
C16 C17 C18 C24 -174.5(4)
C14 C13 C18 C17 -4.0(6)
C6 C13 C18 C17 -178.2(4)
C14 C13 C18 C24 173.0(4)
C6 C13 C18 C24 -1.2(6)
